data_7720304
loop_
_publ_author_name
'Petrov, Pavel A.'
'Dmitriev, Alexey A.'
'Semikina, Anastasiia D.'
'Eltsov, Ilia V.'
'Sukhikh, Taisiya S.'
'Lavrov, Alexander N.'
'Gushchin, Artem L.'
'Sokolov, Maxim N.'
'Gritsan, Nina P.'

_publ_section_title
;
 Electronic structure and magnetic properties of rhenium complexes with an
 iminoxolene ligand: experimental and computational studies.
;
_journal_issue 8
_journal_name_full 'Dalton transactions (Cambridge, England : 2003)'
_journal_page_first 3428
_journal_page_last 3441
_journal_paper_doi 10.1039/d5dt02698a
_journal_volume 55
_journal_year 2026
_chemical_formula_moiety 'C44 H52 Cl3 N O P Re'
_chemical_formula_sum 'C44 H52 Cl3 N O P Re'
_chemical_formula_weight 934.38
_space_group_crystal_system triclinic
_space_group_IT_number 2
_space_group_name_Hall '-P 1'
_space_group_name_H-M_alt 'P -1'
_atom_sites_solution_hydrogens geom
_atom_sites_solution_primary dual
_audit_creation_date 2020-09-24
_audit_creation_method
;
Olex2 1.2
(compiled 2018.05.29 svn.r3508 for OlexSys, GUI svn.r5506)
;
_audit_update_record
;
2024-03-18 deposited with the CCDC.	2026-01-02 downloaded from the CCDC.
;
_cell_angle_alpha 99.2850(10)
_cell_angle_beta 93.4870(10)
_cell_angle_gamma 96.5410(10)
_cell_formula_units_Z 2
_cell_length_a 11.4320(2)
_cell_length_b 13.6478(3)
_cell_length_c 13.7555(3)
_cell_measurement_reflns_used 9943
_cell_measurement_temperature 150(2)
_cell_measurement_theta_max 30.43
_cell_measurement_theta_min 2.21
_cell_volume 2097.37(8)
_computing_cell_refinement 'Bruker SAINT'
_computing_data_collection 'Bruker APEX3'
_computing_data_reduction 'Bruker SAINT'
_computing_molecular_graphics 'Olex2 (Dolomanov et al., 2009)'
_computing_publication_material 'Olex2 (Dolomanov et al., 2009)'
_computing_structure_refinement 'ShelXL (Sheldrick, 2015)'
_computing_structure_solution 'ShelXT (Sheldrick, 2015)'
_diffrn_ambient_temperature 150(2)
_diffrn_detector PIXEL
_diffrn_detector_area_resol_mean 7.41
_diffrn_detector_type 'Bruker PHOTON III area detector'
_diffrn_measured_fraction_theta_full 0.998
_diffrn_measured_fraction_theta_max 0.994
_diffrn_measurement_device 'three-circle diffractometer'
_diffrn_measurement_device_type 'Bruker D8 Venture diffractometer'
_diffrn_measurement_method '\f and \w scans'
_diffrn_radiation_monochromator 'Incoatec HELIOS multilayer mirrors'
_diffrn_radiation_type MoK\a
_diffrn_radiation_wavelength 0.71073
_diffrn_reflns_av_R_equivalents 0.0423
_diffrn_reflns_av_unetI/netI 0.0380
_diffrn_reflns_Laue_measured_fraction_full 0.998
_diffrn_reflns_Laue_measured_fraction_max 0.994
_diffrn_reflns_limit_h_max 16
_diffrn_reflns_limit_h_min -16
_diffrn_reflns_limit_k_max 19
_diffrn_reflns_limit_k_min -19
_diffrn_reflns_limit_l_max 19
_diffrn_reflns_limit_l_min -19
_diffrn_reflns_number 53346
_diffrn_reflns_point_group_measured_fraction_full 0.998
_diffrn_reflns_point_group_measured_fraction_max 0.994
_diffrn_reflns_theta_full 25.242
_diffrn_reflns_theta_max 30.568
_diffrn_reflns_theta_min 2.207
_diffrn_source 'Incoatec IuS3.0 microfocus X-ray tube'
_exptl_absorpt_coefficient_mu 3.160
_exptl_absorpt_correction_T_max 0.7461
_exptl_absorpt_correction_T_min 0.6659
_exptl_absorpt_correction_type multi-scan
_exptl_absorpt_process_details
'SADABS-2016/2 (Bruker,2016/2) was used for absorption correction. wR2(int) was 0.1043 before and 0.0541 after correction. The Ratio of minimum to maximum transmission is 0.8925. The \l/2 correction factor is Not present.'
_exptl_crystal_colour 'dark orange'
_exptl_crystal_colour_modifier dark
_exptl_crystal_colour_primary orange
_exptl_crystal_density_diffrn 1.480
_exptl_crystal_description prism
_exptl_crystal_F_000 944
_exptl_crystal_size_max 0.11
_exptl_crystal_size_mid 0.1
_exptl_crystal_size_min 0.1
_refine_diff_density_max 1.217
_refine_diff_density_min -0.673
_refine_diff_density_rms 0.094
_refine_ls_extinction_method none
_refine_ls_goodness_of_fit_ref 1.041
_refine_ls_hydrogen_treatment constr
_refine_ls_matrix_type full
_refine_ls_number_parameters 470
_refine_ls_number_reflns 12800
_refine_ls_number_restraints 0
_refine_ls_restrained_S_all 1.041
_refine_ls_R_factor_all 0.0298
_refine_ls_R_factor_gt 0.0257
_refine_ls_shift/su_max 0.004
_refine_ls_shift/su_mean 0.000
_refine_ls_structure_factor_coef Fsqd
_refine_ls_weighting_details 'w=1/[\s^2^(Fo^2^)+(0.0153P)^2^+1.1843P] where P=(Fo^2^+2Fc^2^)/3'
_refine_ls_weighting_scheme calc
_refine_ls_wR_factor_gt 0.0495
_refine_ls_wR_factor_ref 0.0519
_reflns_Friedel_coverage 0.000
_reflns_number_gt 11717
_reflns_number_total 12800
_reflns_threshold_expression 'I > 2\s(I)'
_cod_data_source_file d5dt02698a2.cif
_cod_data_source_block syn1
_cod_original_cell_volume 2097.37(7)
_cod_database_code 7720304
_shelx_shelxl_version_number 2017/1
_shelx_space_group_comment
;
The symmetry employed for this shelxl refinement is uniquely defined
by the following loop, which should always be used as a source of
symmetry information in preference to the above space-group names.
They are only intended as comments.
;
_shelx_estimated_absorpt_t_max 0.743
_shelx_estimated_absorpt_t_min 0.723
_olex2_refinement_description
;
1. Fixed Uiso
 At 1.2 times of:
  All C(H) groups
 At 1.5 times of:
  All C(H,H,H) groups
2.a Ternary CH refined with riding coordinates:
 C21(H21), C24(H24)
2.b Aromatic/amide H refined with riding coordinates:
 C4(H4), C6(H6), C17(H17), C18(H18), C19(H19), C28(H28), C29(H29), C30(H30),
 C31(H31), C32(H32), C34(H34), C35(H35), C36(H36), C37(H37), C38(H38), C40(H40),
  C41(H41), C42(H42), C43(H43), C44(H44)
2.c Idealised Me refined as rotating group:
 C8(H8A,H8B,H8C), C9(H9A,H9B,H9C), C10(H10A,H10B,H10C), C12(H12A,H12B,H12C),
 C13(H13A,H13B,H13C), C14(H14A,H14B,H14C), C22(H22A,H22B,H22C), C23(H23A,H23B,
 H23C), C25(H25A,H25B,H25C), C26(H26A,H26B,H26C)
;
_olex2_submission_special_instructions 'No special instructions were received'

loop_
_space_group_symop_operation_xyz
'x, y, z'
'-x, -y, -z'

loop_
_atom_site_label
_atom_site_type_symbol
_atom_site_fract_x
_atom_site_fract_y
_atom_site_fract_z
_atom_site_U_iso_or_equiv
_atom_site_adp_type
_atom_site_occupancy
_atom_site_site_symmetry_order
_atom_site_calc_flag
_atom_site_refinement_flags_posn
_atom_site_refinement_flags_adp
_atom_site_refinement_flags_occupancy
_atom_site_disorder_assembly
_atom_site_disorder_group
Re1 Re 0.71729(2) 0.25858(2) 0.29396(2) 0.01799(3) Uani 1 1 d . . . . .
Cl1 Cl 0.74491(5) 0.21611(4) 0.12515(4) 0.02695(11) Uani 1 1 d . . . . .
Cl2 Cl 0.91842(5) 0.28947(4) 0.34044(4) 0.02710(11) Uani 1 1 d . . . . .
Cl3 Cl 0.66142(6) 0.25267(4) 0.45304(4) 0.03183(13) Uani 1 1 d . . . . .
P1 P 0.72277(5) 0.07127(4) 0.29061(4) 0.02159(11) Uani 1 1 d . . . . .
O1 O 0.54769(13) 0.25377(10) 0.24884(11) 0.0226(3) Uani 1 1 d . . . . .
N1 N 0.70182(14) 0.40321(12) 0.29084(12) 0.0164(3) Uani 1 1 d . . . . .
C1 C 0.59588(17) 0.42310(14) 0.25330(14) 0.0171(4) Uani 1 1 d . . . . .
C2 C 0.51065(18) 0.33761(14) 0.22934(15) 0.0179(4) Uani 1 1 d . . . . .
C3 C 0.39679(17) 0.34503(14) 0.18776(15) 0.0184(4) Uani 1 1 d . . . . .
C4 C 0.37563(19) 0.43935(15) 0.17307(16) 0.0212(4) Uani 1 1 d . . . . .
H4 H 0.300048 0.446095 0.144049 0.025 Uiso 1 1 calc R . . . .
C5 C 0.45892(19) 0.52756(15) 0.19826(15) 0.0208(4) Uani 1 1 d . . . . .
C6 C 0.56855(18) 0.51820(15) 0.23886(15) 0.0194(4) Uani 1 1 d . . . . .
H6 H 0.625888 0.575408 0.257209 0.023 Uiso 1 1 calc R . . . .
C7 C 0.4281(2) 0.62826(16) 0.17468(18) 0.0266(5) Uani 1 1 d . . . . .
C8 C 0.5130(3) 0.71544(19) 0.2339(3) 0.0613(10) Uani 1 1 d . . . . .
H8A H 0.508269 0.714968 0.304717 0.092 Uiso 1 1 calc GR . . . .
H8B H 0.491089 0.778784 0.218128 0.092 Uiso 1 1 calc GR . . . .
H8C H 0.593892 0.708305 0.216703 0.092 Uiso 1 1 calc GR . . . .
C9 C 0.4412(3) 0.6285(2) 0.0646(2) 0.0461(7) Uani 1 1 d . . . . .
H9A H 0.523615 0.623576 0.050800 0.069 Uiso 1 1 calc GR . . . .
H9B H 0.418073 0.690834 0.047046 0.069 Uiso 1 1 calc GR . . . .
H9C H 0.390257 0.571386 0.025419 0.069 Uiso 1 1 calc GR . . . .
C10 C 0.3023(2) 0.64509(19) 0.1969(2) 0.0426(7) Uani 1 1 d . . . . .
H10A H 0.246667 0.590987 0.157989 0.064 Uiso 1 1 calc GR . . . .
H10B H 0.285717 0.709332 0.179695 0.064 Uiso 1 1 calc GR . . . .
H10C H 0.293515 0.645763 0.267472 0.064 Uiso 1 1 calc GR . . . .
C11 C 0.30476(18) 0.25255(15) 0.15997(16) 0.0206(4) Uani 1 1 d . . . . .
C12 C 0.1879(2) 0.27890(17) 0.1185(2) 0.0329(6) Uani 1 1 d . . . . .
H12A H 0.157557 0.327843 0.167683 0.049 Uiso 1 1 calc GR . . . .
H12B H 0.130689 0.218311 0.102571 0.049 Uiso 1 1 calc GR . . . .
H12C H 0.200306 0.307505 0.058405 0.049 Uiso 1 1 calc GR . . . .
C13 C 0.2803(2) 0.20553(17) 0.25188(18) 0.0294(5) Uani 1 1 d . . . . .
H13A H 0.354604 0.190334 0.281950 0.044 Uiso 1 1 calc GR . . . .
H13B H 0.225674 0.143658 0.232813 0.044 Uiso 1 1 calc GR . . . .
H13C H 0.245049 0.252542 0.299600 0.044 Uiso 1 1 calc GR . . . .
C14 C 0.3513(2) 0.17641(16) 0.08124(17) 0.0286(5) Uani 1 1 d . . . . .
H14A H 0.367752 0.207255 0.023134 0.043 Uiso 1 1 calc GR . . . .
H14B H 0.291726 0.117731 0.062076 0.043 Uiso 1 1 calc GR . . . .
H14C H 0.424063 0.155748 0.108387 0.043 Uiso 1 1 calc GR . . . .
C15 C 0.79235(18) 0.48897(15) 0.32124(16) 0.0203(4) Uani 1 1 d . . . . .
C16 C 0.86466(19) 0.51971(16) 0.25100(17) 0.0240(4) Uani 1 1 d . . . . .
C17 C 0.9515(2) 0.60105(19) 0.2824(2) 0.0345(6) Uani 1 1 d . . . . .
H17 H 1.003784 0.622218 0.236613 0.041 Uiso 1 1 calc R . . . .
C18 C 0.9629(2) 0.6512(2) 0.3782(2) 0.0415(7) Uani 1 1 d . . . . .
H18 H 1.023623 0.705533 0.398455 0.050 Uiso 1 1 calc R . . . .
C19 C 0.8861(2) 0.62261(19) 0.4448(2) 0.0378(6) Uani 1 1 d . . . . .
H19 H 0.893028 0.659323 0.510121 0.045 Uiso 1 1 calc R . . . .
C20 C 0.7985(2) 0.54101(16) 0.41855(17) 0.0254(5) Uani 1 1 d . . . . .
C21 C 0.8489(2) 0.47196(16) 0.14316(17) 0.0257(5) Uani 1 1 d . . . . .
H21 H 0.777923 0.420261 0.133852 0.031 Uiso 1 1 calc R . . . .
C22 C 0.8260(2) 0.54966(18) 0.07760(18) 0.0327(5) Uani 1 1 d . . . . .
H22A H 0.755712 0.580495 0.097035 0.049 Uiso 1 1 calc GR . . . .
H22B H 0.813175 0.516807 0.008336 0.049 Uiso 1 1 calc GR . . . .
H22C H 0.894365 0.601371 0.085507 0.049 Uiso 1 1 calc GR . . . .
C23 C 0.9550(2) 0.4196(2) 0.1117(2) 0.0415(7) Uani 1 1 d . . . . .
H23A H 1.026028 0.468679 0.120728 0.062 Uiso 1 1 calc GR . . . .
H23B H 0.941182 0.388435 0.041974 0.062 Uiso 1 1 calc GR . . . .
H23C H 0.965977 0.367988 0.152239 0.062 Uiso 1 1 calc GR . . . .
C24 C 0.7118(2) 0.51499(18) 0.49220(17) 0.0304(5) Uani 1 1 d . . . . .
H24 H 0.662474 0.450560 0.462609 0.037 Uiso 1 1 calc R . . . .
C25 C 0.7761(3) 0.4997(2) 0.58856(19) 0.0480(7) Uani 1 1 d . . . . .
H25A H 0.830315 0.449608 0.573831 0.072 Uiso 1 1 calc GR . . . .
H25B H 0.718188 0.476567 0.632229 0.072 Uiso 1 1 calc GR . . . .
H25C H 0.820864 0.563195 0.621278 0.072 Uiso 1 1 calc GR . . . .
C26 C 0.6290(3) 0.5953(2) 0.5127(2) 0.0408(6) Uani 1 1 d . . . . .
H26A H 0.675837 0.660301 0.537229 0.061 Uiso 1 1 calc GR . . . .
H26B H 0.575980 0.578199 0.562437 0.061 Uiso 1 1 calc GR . . . .
H26C H 0.582294 0.598840 0.451492 0.061 Uiso 1 1 calc GR . . . .
C27 C 0.82713(19) 0.00533(16) 0.21676(16) 0.0222(4) Uani 1 1 d . . . . .
C28 C 0.8123(2) -0.09896(18) 0.2023(2) 0.0344(6) Uani 1 1 d . . . . .
H28 H 0.746369 -0.133481 0.226644 0.041 Uiso 1 1 calc R . . . .
C29 C 0.8927(2) -0.15253(19) 0.1528(2) 0.0412(6) Uani 1 1 d . . . . .
H29 H 0.881626 -0.223573 0.143552 0.049 Uiso 1 1 calc R . . . .
C30 C 0.9890(2) -0.1036(2) 0.1166(2) 0.0410(6) Uani 1 1 d . . . . .
H30 H 1.043401 -0.140656 0.081692 0.049 Uiso 1 1 calc R . . . .
C31 C 1.0050(2) -0.0007(2) 0.1317(2) 0.0373(6) Uani 1 1 d . . . . .
H31 H 1.071522 0.033393 0.107740 0.045 Uiso 1 1 calc R . . . .
C32 C 0.9245(2) 0.05432(17) 0.18210(18) 0.0308(5) Uani 1 1 d . . . . .
H32 H 0.936787 0.125385 0.192479 0.037 Uiso 1 1 calc R . . . .
C33 C 0.5780(2) 0.00875(16) 0.23919(19) 0.0272(5) Uani 1 1 d . . . . .
C34 C 0.4825(2) 0.00624(19) 0.2971(2) 0.0424(7) Uani 1 1 d . . . . .
H34 H 0.493210 0.034438 0.365316 0.051 Uiso 1 1 calc R . . . .
C35 C 0.3704(3) -0.0379(2) 0.2548(3) 0.0524(9) Uani 1 1 d . . . . .
H35 H 0.305727 -0.041940 0.294817 0.063 Uiso 1 1 calc R . . . .
C36 C 0.3541(2) -0.07507(19) 0.1560(3) 0.0468(8) Uani 1 1 d . . . . .
H36 H 0.277770 -0.104309 0.127630 0.056 Uiso 1 1 calc R . . . .
C37 C 0.4465(2) -0.07075(18) 0.0973(2) 0.0371(6) Uani 1 1 d . . . . .
H37 H 0.433927 -0.096463 0.028569 0.045 Uiso 1 1 calc R . . . .
C38 C 0.5584(2) -0.02881(17) 0.13827(19) 0.0291(5) Uani 1 1 d . . . . .
H38 H 0.622265 -0.025644 0.097310 0.035 Uiso 1 1 calc R . . . .
C39 C 0.7544(2) 0.02862(17) 0.40756(18) 0.0312(5) Uani 1 1 d . . . . .
C40 C 0.8464(2) 0.0818(2) 0.47217(19) 0.0344(6) Uani 1 1 d . . . . .
H40 H 0.882365 0.144452 0.459929 0.041 Uiso 1 1 calc R . . . .
C41 C 0.8867(3) 0.0443(2) 0.5548(2) 0.0451(7) Uani 1 1 d . . . . .
H41 H 0.949925 0.081142 0.598511 0.054 Uiso 1 1 calc R . . . .
C42 C 0.8346(3) -0.0462(3) 0.5730(2) 0.0571(9) Uani 1 1 d . . . . .
H42 H 0.862843 -0.072756 0.628406 0.069 Uiso 1 1 calc R . . . .
C43 C 0.7419(4) -0.0981(2) 0.5107(2) 0.0655(11) Uani 1 1 d . . . . .
H43 H 0.705261 -0.159892 0.524319 0.079 Uiso 1 1 calc R . . . .
C44 C 0.7004(3) -0.0616(2) 0.4278(2) 0.0522(8) Uani 1 1 d . . . . .
H44 H 0.635795 -0.098095 0.385456 0.063 Uiso 1 1 calc R . . . .

loop_
_atom_site_aniso_label
_atom_site_aniso_U_11
_atom_site_aniso_U_22
_atom_site_aniso_U_33
_atom_site_aniso_U_23
_atom_site_aniso_U_13
_atom_site_aniso_U_12
Re1 0.02017(4) 0.01301(4) 0.02101(4) 0.00390(3) -0.00215(3) 0.00357(3)
Cl1 0.0372(3) 0.0213(3) 0.0210(3) 0.00302(19) -0.0018(2) 0.0010(2)
Cl2 0.0234(3) 0.0227(3) 0.0337(3) 0.0040(2) -0.0079(2) 0.00277(19)
Cl3 0.0473(4) 0.0250(3) 0.0278(3) 0.0084(2) 0.0104(2) 0.0147(2)
P1 0.0264(3) 0.0141(2) 0.0250(3) 0.0047(2) 0.0027(2) 0.0031(2)
O1 0.0204(7) 0.0139(7) 0.0340(9) 0.0073(6) -0.0027(6) 0.0029(5)
N1 0.0187(8) 0.0121(8) 0.0182(8) 0.0029(6) -0.0011(6) 0.0017(6)
C1 0.0190(10) 0.0153(9) 0.0174(9) 0.0039(7) -0.0002(7) 0.0034(7)
C2 0.0210(10) 0.0138(9) 0.0197(10) 0.0042(7) 0.0011(7) 0.0033(7)
C3 0.0188(10) 0.0148(9) 0.0217(10) 0.0041(7) 0.0015(8) 0.0011(7)
C4 0.0209(10) 0.0180(10) 0.0250(11) 0.0056(8) -0.0014(8) 0.0026(8)
C5 0.0241(11) 0.0147(9) 0.0239(11) 0.0046(8) -0.0004(8) 0.0032(8)
C6 0.0228(10) 0.0127(9) 0.0228(10) 0.0040(7) 0.0011(8) 0.0018(7)
C7 0.0255(11) 0.0157(10) 0.0398(13) 0.0100(9) -0.0042(9) 0.0034(8)
C8 0.061(2) 0.0129(12) 0.103(3) 0.0088(14) -0.0411(19) 0.0022(12)
C9 0.0574(19) 0.0380(16) 0.0538(18) 0.0292(14) 0.0136(14) 0.0167(13)
C10 0.0414(15) 0.0249(13) 0.069(2) 0.0186(13) 0.0161(14) 0.0146(11)
C11 0.0204(10) 0.0143(9) 0.0270(11) 0.0047(8) -0.0009(8) 0.0012(7)
C12 0.0243(12) 0.0194(11) 0.0530(16) 0.0080(10) -0.0103(11) -0.0006(9)
C13 0.0297(12) 0.0252(12) 0.0323(13) 0.0069(9) 0.0026(10) -0.0047(9)
C14 0.0307(12) 0.0201(11) 0.0322(13) -0.0005(9) 0.0004(10) -0.0003(9)
C15 0.0192(10) 0.0147(9) 0.0263(11) 0.0037(8) -0.0044(8) 0.0014(7)
C16 0.0211(10) 0.0176(10) 0.0339(12) 0.0077(9) -0.0017(9) 0.0019(8)
C17 0.0260(12) 0.0301(13) 0.0461(15) 0.0105(11) -0.0007(11) -0.0051(10)
C18 0.0358(14) 0.0304(14) 0.0513(17) 0.0049(12) -0.0155(12) -0.0126(11)
C19 0.0442(15) 0.0275(13) 0.0350(14) -0.0022(10) -0.0152(11) -0.0032(11)
C20 0.0312(12) 0.0180(10) 0.0258(11) 0.0037(8) -0.0073(9) 0.0032(8)
C21 0.0258(11) 0.0219(11) 0.0315(12) 0.0078(9) 0.0079(9) 0.0034(8)
C22 0.0419(15) 0.0266(12) 0.0313(13) 0.0098(10) 0.0044(10) 0.0040(10)
C23 0.0365(15) 0.0352(15) 0.0575(18) 0.0122(13) 0.0201(13) 0.0100(11)
C24 0.0453(15) 0.0228(11) 0.0226(11) 0.0013(9) 0.0011(10) 0.0057(10)
C25 0.072(2) 0.0492(18) 0.0265(14) 0.0109(12) -0.0004(13) 0.0173(15)
C26 0.0547(18) 0.0319(14) 0.0346(15) -0.0034(11) 0.0039(12) 0.0139(12)
C27 0.0221(10) 0.0211(10) 0.0234(11) 0.0030(8) -0.0029(8) 0.0063(8)
C28 0.0310(13) 0.0219(12) 0.0505(16) 0.0051(10) 0.0069(11) 0.0035(9)
C29 0.0374(15) 0.0200(12) 0.0647(19) -0.0006(12) 0.0050(13) 0.0078(10)
C30 0.0292(13) 0.0357(15) 0.0534(17) -0.0100(12) 0.0031(12) 0.0100(11)
C31 0.0275(13) 0.0345(14) 0.0469(16) -0.0026(11) 0.0085(11) 0.0015(10)
C32 0.0299(12) 0.0207(11) 0.0397(14) 0.0003(9) 0.0040(10) 0.0009(9)
C33 0.0246(11) 0.0142(10) 0.0438(14) 0.0059(9) 0.0077(10) 0.0030(8)
C34 0.0406(15) 0.0247(13) 0.0610(19) -0.0006(12) 0.0220(13) 0.0017(11)
C35 0.0321(15) 0.0270(14) 0.100(3) 0.0055(15) 0.0299(16) 0.0041(11)
C36 0.0270(13) 0.0180(12) 0.095(3) 0.0119(14) -0.0033(14) 0.0028(10)
C37 0.0332(14) 0.0208(12) 0.0569(17) 0.0115(11) -0.0109(12) 0.0018(10)
C38 0.0241(11) 0.0212(11) 0.0431(14) 0.0108(10) -0.0013(10) 0.0023(9)
C39 0.0474(15) 0.0221(11) 0.0283(12) 0.0084(9) 0.0092(11) 0.0135(10)
C40 0.0366(14) 0.0376(14) 0.0356(14) 0.0171(11) 0.0057(11) 0.0153(11)
C41 0.0495(17) 0.062(2) 0.0333(15) 0.0207(13) 0.0077(12) 0.0278(14)
C42 0.093(3) 0.061(2) 0.0340(16) 0.0285(15) 0.0210(16) 0.0399(19)
C43 0.131(4) 0.0307(16) 0.0423(19) 0.0207(14) 0.021(2) 0.0130(18)
C44 0.096(3) 0.0256(14) 0.0357(16) 0.0116(11) 0.0087(15) 0.0001(14)

loop_
_atom_type_symbol
_atom_type_description
_atom_type_scat_dispersion_real
_atom_type_scat_dispersion_imag
_atom_type_scat_source
C C 0.0033 0.0016 'International Tables Vol C Tables 4.2.6.8 and 6.1.1.4'
H H 0.0000 0.0000 'International Tables Vol C Tables 4.2.6.8 and 6.1.1.4'
Cl Cl 0.1484 0.1585 'International Tables Vol C Tables 4.2.6.8 and 6.1.1.4'
N N 0.0061 0.0033 'International Tables Vol C Tables 4.2.6.8 and 6.1.1.4'
O O 0.0106 0.0060 'International Tables Vol C Tables 4.2.6.8 and 6.1.1.4'
P P 0.1023 0.0942 'International Tables Vol C Tables 4.2.6.8 and 6.1.1.4'
Re Re -1.0185 7.2310 'International Tables Vol C Tables 4.2.6.8 and 6.1.1.4'

loop_
_geom_angle_atom_site_label_1
_geom_angle_atom_site_label_2
_geom_angle_atom_site_label_3
_geom_angle
_geom_angle_site_symmetry_1
_geom_angle_site_symmetry_3
_geom_angle_publ_flag
Cl1 Re1 P1 82.807(18) . . ?
Cl2 Re1 Cl1 93.53(2) . . ?
Cl2 Re1 Cl3 95.03(2) . . ?
Cl2 Re1 P1 90.247(19) . . ?
Cl3 Re1 Cl1 163.05(2) . . ?
Cl3 Re1 P1 82.550(19) . . ?
O1 Re1 Cl1 85.13(5) . . ?
O1 Re1 Cl2 170.94(4) . . ?
O1 Re1 Cl3 88.61(5) . . ?
O1 Re1 P1 98.46(4) . . ?
O1 Re1 N1 77.58(6) . . ?
N1 Re1 Cl1 95.73(5) . . ?
N1 Re1 Cl2 93.67(5) . . ?
N1 Re1 Cl3 98.29(5) . . ?
N1 Re1 P1 175.90(5) . . ?
C27 P1 Re1 120.18(7) . . ?
C33 P1 Re1 106.67(7) . . ?
C33 P1 C27 104.51(10) . . ?
C33 P1 C39 107.19(12) . . ?
C39 P1 Re1 118.09(8) . . ?
C39 P1 C27 98.91(10) . . ?
C2 O1 Re1 117.70(12) . . ?
C1 N1 Re1 116.22(13) . . ?
C1 N1 C15 116.29(16) . . ?
C15 N1 Re1 127.45(13) . . ?
N1 C1 C2 113.44(17) . . ?
N1 C1 C6 125.50(18) . . ?
C6 C1 C2 121.06(18) . . ?
O1 C2 C1 114.52(17) . . ?
O1 C2 C3 124.88(18) . . ?
C3 C2 C1 120.60(17) . . ?
C2 C3 C11 120.91(17) . . ?
C4 C3 C2 115.95(18) . . ?
C4 C3 C11 123.13(18) . . ?
C3 C4 H4 117.6 . . ?
C3 C4 C5 124.87(19) . . ?
C5 C4 H4 117.6 . . ?
C4 C5 C7 120.66(18) . . ?
C6 C5 C4 117.91(18) . . ?
C6 C5 C7 121.33(18) . . ?
C1 C6 H6 120.2 . . ?
C5 C6 C1 119.59(18) . . ?
C5 C6 H6 120.2 . . ?
C8 C7 C5 111.00(19) . . ?
C9 C7 C5 108.01(19) . . ?
C9 C7 C8 108.2(2) . . ?
C10 C7 C5 112.07(18) . . ?
C10 C7 C8 108.5(2) . . ?
C10 C7 C9 109.0(2) . . ?
C7 C8 H8A 109.5 . . ?
C7 C8 H8B 109.5 . . ?
C7 C8 H8C 109.5 . . ?
H8A C8 H8B 109.5 . . ?
H8A C8 H8C 109.5 . . ?
H8B C8 H8C 109.5 . . ?
C7 C9 H9A 109.5 . . ?
C7 C9 H9B 109.5 . . ?
C7 C9 H9C 109.5 . . ?
H9A C9 H9B 109.5 . . ?
H9A C9 H9C 109.5 . . ?
H9B C9 H9C 109.5 . . ?
C7 C10 H10A 109.5 . . ?
C7 C10 H10B 109.5 . . ?
C7 C10 H10C 109.5 . . ?
H10A C10 H10B 109.5 . . ?
H10A C10 H10C 109.5 . . ?
H10B C10 H10C 109.5 . . ?
C3 C11 C13 109.84(17) . . ?
C3 C11 C14 109.26(17) . . ?
C12 C11 C3 111.62(17) . . ?
C12 C11 C13 107.56(19) . . ?
C12 C11 C14 108.60(19) . . ?
C13 C11 C14 109.93(18) . . ?
C11 C12 H12A 109.5 . . ?
C11 C12 H12B 109.5 . . ?
C11 C12 H12C 109.5 . . ?
H12A C12 H12B 109.5 . . ?
H12A C12 H12C 109.5 . . ?
H12B C12 H12C 109.5 . . ?
C11 C13 H13A 109.5 . . ?
C11 C13 H13B 109.5 . . ?
C11 C13 H13C 109.5 . . ?
H13A C13 H13B 109.5 . . ?
H13A C13 H13C 109.5 . . ?
H13B C13 H13C 109.5 . . ?
C11 C14 H14A 109.5 . . ?
C11 C14 H14B 109.5 . . ?
C11 C14 H14C 109.5 . . ?
H14A C14 H14B 109.5 . . ?
H14A C14 H14C 109.5 . . ?
H14B C14 H14C 109.5 . . ?
C16 C15 N1 118.71(18) . . ?
C16 C15 C20 122.48(19) . . ?
C20 C15 N1 118.69(19) . . ?
C15 C16 C17 117.5(2) . . ?
C15 C16 C21 122.87(19) . . ?
C17 C16 C21 119.6(2) . . ?
C16 C17 H17 119.3 . . ?
C18 C17 C16 121.3(2) . . ?
C18 C17 H17 119.3 . . ?
C17 C18 H18 120.0 . . ?
C17 C18 C19 119.9(2) . . ?
C19 C18 H18 120.0 . . ?
C18 C19 H19 119.2 . . ?
C18 C19 C20 121.6(2) . . ?
C20 C19 H19 119.2 . . ?
C15 C20 C24 122.9(2) . . ?
C19 C20 C15 117.0(2) . . ?
C19 C20 C24 120.1(2) . . ?
C16 C21 H21 107.9 . . ?
C16 C21 C22 110.76(19) . . ?
C16 C21 C23 111.7(2) . . ?
C22 C21 H21 107.9 . . ?
C23 C21 H21 107.9 . . ?
C23 C21 C22 110.6(2) . . ?
C21 C22 H22A 109.5 . . ?
C21 C22 H22B 109.5 . . ?
C21 C22 H22C 109.5 . . ?
H22A C22 H22B 109.5 . . ?
H22A C22 H22C 109.5 . . ?
H22B C22 H22C 109.5 . . ?
C21 C23 H23A 109.5 . . ?
C21 C23 H23B 109.5 . . ?
C21 C23 H23C 109.5 . . ?
H23A C23 H23B 109.5 . . ?
H23A C23 H23C 109.5 . . ?
H23B C23 H23C 109.5 . . ?
C20 C24 H24 108.0 . . ?
C20 C24 C25 111.2(2) . . ?
C20 C24 C26 111.0(2) . . ?
C25 C24 H24 108.0 . . ?
C26 C24 H24 108.0 . . ?
C26 C24 C25 110.6(2) . . ?
C24 C25 H25A 109.5 . . ?
C24 C25 H25B 109.5 . . ?
C24 C25 H25C 109.5 . . ?
H25A C25 H25B 109.5 . . ?
H25A C25 H25C 109.5 . . ?
H25B C25 H25C 109.5 . . ?
C24 C26 H26A 109.5 . . ?
C24 C26 H26B 109.5 . . ?
C24 C26 H26C 109.5 . . ?
H26A C26 H26B 109.5 . . ?
H26A C26 H26C 109.5 . . ?
H26B C26 H26C 109.5 . . ?
C28 C27 P1 117.95(17) . . ?
C32 C27 P1 122.92(17) . . ?
C32 C27 C28 118.9(2) . . ?
C27 C28 H28 119.7 . . ?
C29 C28 C27 120.5(2) . . ?
C29 C28 H28 119.7 . . ?
C28 C29 H29 119.7 . . ?
C28 C29 C30 120.6(2) . . ?
C30 C29 H29 119.7 . . ?
C29 C30 H30 120.4 . . ?
C31 C30 C29 119.2(2) . . ?
C31 C30 H30 120.4 . . ?
C30 C31 H31 119.6 . . ?
C30 C31 C32 120.7(2) . . ?
C32 C31 H31 119.6 . . ?
C27 C32 C31 120.0(2) . . ?
C27 C32 H32 120.0 . . ?
C31 C32 H32 120.0 . . ?
C34 C33 P1 120.9(2) . . ?
C34 C33 C38 118.7(2) . . ?
C38 C33 P1 120.07(17) . . ?
C33 C34 H34 120.0 . . ?
C33 C34 C35 120.0(3) . . ?
C35 C34 H34 120.0 . . ?
C34 C35 H35 120.0 . . ?
C36 C35 C34 120.0(3) . . ?
C36 C35 H35 120.0 . . ?
C35 C36 H36 119.6 . . ?
C35 C36 C37 120.8(3) . . ?
C37 C36 H36 119.6 . . ?
C36 C37 H37 120.0 . . ?
C36 C37 C38 119.9(3) . . ?
C38 C37 H37 120.0 . . ?
C33 C38 H38 119.8 . . ?
C37 C38 C33 120.5(2) . . ?
C37 C38 H38 119.8 . . ?
C40 C39 P1 118.24(18) . . ?
C40 C39 C44 119.1(2) . . ?
C44 C39 P1 122.1(2) . . ?
C39 C40 H40 119.6 . . ?
C39 C40 C41 120.7(3) . . ?
C41 C40 H40 119.6 . . ?
C40 C41 H41 120.1 . . ?
C42 C41 C40 119.8(3) . . ?
C42 C41 H41 120.1 . . ?
C41 C42 H42 120.1 . . ?
C43 C42 C41 119.8(3) . . ?
C43 C42 H42 120.1 . . ?
C42 C43 H43 119.4 . . ?
C42 C43 C44 121.2(3) . . ?
C44 C43 H43 119.4 . . ?
C39 C44 C43 119.4(3) . . ?
C39 C44 H44 120.3 . . ?
C43 C44 H44 120.3 . . ?

loop_
_geom_bond_atom_site_label_1
_geom_bond_atom_site_label_2
_geom_bond_distance
_geom_bond_site_symmetry_2
_geom_bond_publ_flag
Re1 Cl1 2.3504(5) . ?
Re1 Cl2 2.3209(5) . ?
Re1 Cl3 2.3276(6) . ?
Re1 P1 2.5574(5) . ?
Re1 O1 1.9900(14) . ?
Re1 N1 2.0087(16) . ?
P1 C27 1.834(2) . ?
P1 C33 1.819(2) . ?
P1 C39 1.827(2) . ?
O1 C2 1.325(2) . ?
N1 C1 1.361(3) . ?
N1 C15 1.459(2) . ?
C1 C2 1.413(3) . ?
C1 C6 1.411(3) . ?
C2 C3 1.411(3) . ?
C3 C4 1.380(3) . ?
C3 C11 1.529(3) . ?
C4 H4 0.9500 . ?
C4 C5 1.428(3) . ?
C5 C6 1.369(3) . ?
C5 C7 1.536(3) . ?
C6 H6 0.9500 . ?
C7 C8 1.532(3) . ?
C7 C9 1.531(4) . ?
C7 C10 1.524(3) . ?
C8 H8A 0.9800 . ?
C8 H8B 0.9800 . ?
C8 H8C 0.9800 . ?
C9 H9A 0.9800 . ?
C9 H9B 0.9800 . ?
C9 H9C 0.9800 . ?
C10 H10A 0.9800 . ?
C10 H10B 0.9800 . ?
C10 H10C 0.9800 . ?
C11 C12 1.524(3) . ?
C11 C13 1.534(3) . ?
C11 C14 1.539(3) . ?
C12 H12A 0.9800 . ?
C12 H12B 0.9800 . ?
C12 H12C 0.9800 . ?
C13 H13A 0.9800 . ?
C13 H13B 0.9800 . ?
C13 H13C 0.9800 . ?
C14 H14A 0.9800 . ?
C14 H14B 0.9800 . ?
C14 H14C 0.9800 . ?
C15 C16 1.394(3) . ?
C15 C20 1.404(3) . ?
C16 C17 1.395(3) . ?
C16 C21 1.512(3) . ?
C17 H17 0.9500 . ?
C17 C18 1.375(4) . ?
C18 H18 0.9500 . ?
C18 C19 1.377(4) . ?
C19 H19 0.9500 . ?
C19 C20 1.395(3) . ?
C20 C24 1.514(3) . ?
C21 H21 1.0000 . ?
C21 C22 1.533(3) . ?
C21 C23 1.527(3) . ?
C22 H22A 0.9800 . ?
C22 H22B 0.9800 . ?
C22 H22C 0.9800 . ?
C23 H23A 0.9800 . ?
C23 H23B 0.9800 . ?
C23 H23C 0.9800 . ?
C24 H24 1.0000 . ?
C24 C25 1.532(3) . ?
C24 C26 1.531(3) . ?
C25 H25A 0.9800 . ?
C25 H25B 0.9800 . ?
C25 H25C 0.9800 . ?
C26 H26A 0.9800 . ?
C26 H26B 0.9800 . ?
C26 H26C 0.9800 . ?
C27 C28 1.394(3) . ?
C27 C32 1.383(3) . ?
C28 H28 0.9500 . ?
C28 C29 1.383(3) . ?
C29 H29 0.9500 . ?
C29 C30 1.383(4) . ?
C30 H30 0.9500 . ?
C30 C31 1.376(4) . ?
C31 H31 0.9500 . ?
C31 C32 1.399(3) . ?
C32 H32 0.9500 . ?
C33 C34 1.391(3) . ?
C33 C38 1.395(3) . ?
C34 H34 0.9500 . ?
C34 C35 1.402(4) . ?
C35 H35 0.9500 . ?
C35 C36 1.365(5) . ?
C36 H36 0.9500 . ?
C36 C37 1.370(4) . ?
C37 H37 0.9500 . ?
C37 C38 1.387(3) . ?
C38 H38 0.9500 . ?
C39 C40 1.388(4) . ?
C39 C44 1.390(3) . ?
C40 H40 0.9500 . ?
C40 C41 1.395(3) . ?
C41 H41 0.9500 . ?
C41 C42 1.376(4) . ?
C42 H42 0.9500 . ?
C42 C43 1.372(5) . ?
C43 H43 0.9500 . ?
C43 C44 1.395(4) . ?
C44 H44 0.9500 . ?
